data_1553256
loop_
_publ_author_name
'Zhao, Yujun'
'Zhou, Bing'
'Bai, Longchuan'
'Liu, Liu'
'Yang, Chao-Yie'
'Meagher, Jennifer L.'
'Stuckey, Jeanne A.'
'McEachern, Donna'
'Przybranowski, Sally'
'Wang, Mi'
'Ran, Xu'
'Aguilar, Angelo'
'Hu, Yang'
'Kampf, Jeff W.'
'Li, Xiaoqin'
'Zhao, Ting'
'Li, Siwei'
'Wen, Bo'
'Sun, Duxin'
'Wang, Shaomeng'

_publ_section_title
;
 Structure-Based Discovery of CF53 as a Potent and Orally Bioavailable
 Bromodomain and Extra-Terminal (BET) Bromodomain Inhibitor.
;
_journal_issue 14
_journal_name_full 'Journal of medicinal chemistry'
_journal_page_first 6110
_journal_page_last 6120
_journal_paper_doi 10.1021/acs.jmedchem.8b00483
_journal_volume 61
_journal_year 2018
_chemical_formula_moiety 'C26 H20 F N5 O2'
_chemical_formula_sum 'C26 H20 F N5 O2'
_chemical_formula_weight 453.47
_space_group_crystal_system triclinic
_space_group_IT_number 2
_space_group_name_Hall '-P 1'
_space_group_name_H-M_alt 'P -1'
_atom_sites_solution_hydrogens mixed
_audit_creation_method SHELXL-2016/6
_cell_angle_alpha 71.053(2)
_cell_angle_beta 75.006(3)
_cell_angle_gamma 80.624(2)
_cell_formula_units_Z 2
_cell_length_a 7.7758(3)
_cell_length_b 10.3458(2)
_cell_length_c 14.6505(4)
_cell_measurement_reflns_used 7080
_cell_measurement_temperature 85(2)
_cell_measurement_theta_max 69.0060
_cell_measurement_theta_min 3.2600
_cell_volume 1072.75(6)
_computing_cell_refinement 'CrysAlisPro 1.171.38.41 (Rigaku OD, 2015)'
_computing_data_collection 'CrysAlisPro 1.171.38.41 (Rigaku OD, 2015)'
_computing_data_reduction 'CrysAlisPro 1.171.38.41 (Rigaku OD, 2015)'
_computing_molecular_graphics 'Bruker SHELXTL'
_computing_publication_material 'Bruker SHELXTL'
_computing_structure_refinement 'SHELXL-2016/6 (Sheldrick, 2016)'
_computing_structure_solution 'SHELXT (Sheldrick, 2014)'
_diffrn_ambient_temperature 85(2)
_diffrn_measured_fraction_theta_full 0.975
_diffrn_measured_fraction_theta_max 0.961
_diffrn_measurement_device_type 'Rigaku Saturn 944+ CCD'
_diffrn_measurement_method '\w scans'
_diffrn_radiation_type CuK\a
_diffrn_radiation_wavelength 1.54184
_diffrn_reflns_av_R_equivalents 0.0417
_diffrn_reflns_av_unetI/netI 0.0297
_diffrn_reflns_Laue_measured_fraction_full 0.975
_diffrn_reflns_Laue_measured_fraction_max 0.961
_diffrn_reflns_limit_h_max 9
_diffrn_reflns_limit_h_min -8
_diffrn_reflns_limit_k_max 12
_diffrn_reflns_limit_k_min -12
_diffrn_reflns_limit_l_max 17
_diffrn_reflns_limit_l_min -17
_diffrn_reflns_number 16081
_diffrn_reflns_point_group_measured_fraction_full 0.975
_diffrn_reflns_point_group_measured_fraction_max 0.961
_diffrn_reflns_theta_full 67.684
_diffrn_reflns_theta_max 69.376
_diffrn_reflns_theta_min 3.270
_diffrn_source 'micro-focus rotating anode'
_exptl_absorpt_coefficient_mu 0.806
_exptl_absorpt_correction_T_max 1.00000
_exptl_absorpt_correction_T_min 0.63567
_exptl_absorpt_correction_type multi-scan
_exptl_absorpt_process_details
; 
CrysAlisPro 1.171.38.41 (Rigaku Oxford Diffraction, 2015) 
Empirical absorption correction using spherical harmonics, 
 implemented in SCALE3 ABSPACK scaling algorithm. 
;
_exptl_crystal_colour yellow
_exptl_crystal_density_diffrn 1.404
_exptl_crystal_description plate
_exptl_crystal_F_000 472
_exptl_crystal_size_max 0.170
_exptl_crystal_size_mid 0.070
_exptl_crystal_size_min 0.020
_refine_diff_density_max 0.264
_refine_diff_density_min -0.242
_refine_diff_density_rms 0.056
_refine_ls_extinction_method none
_refine_ls_goodness_of_fit_ref 1.055
_refine_ls_hydrogen_treatment mixed
_refine_ls_matrix_type full
_refine_ls_number_parameters 315
_refine_ls_number_reflns 3873
_refine_ls_number_restraints 0
_refine_ls_restrained_S_all 1.055
_refine_ls_R_factor_all 0.0458
_refine_ls_R_factor_gt 0.0415
_refine_ls_shift/su_max 0.000
_refine_ls_shift/su_mean 0.000
_refine_ls_structure_factor_coef Fsqd
_refine_ls_weighting_details 'w=1/[\s^2^(Fo^2^)+(0.0594P)^2^+0.3502P] where P=(Fo^2^+2Fc^2^)/3'
_refine_ls_weighting_scheme calc
_refine_ls_wR_factor_gt 0.1072
_refine_ls_wR_factor_ref 0.1118
_reflns_Friedel_coverage 0.000
_reflns_number_gt 3470
_reflns_number_total 3873
_reflns_threshold_expression 'I > 2\s(I)'
_cod_data_source_file jm8b00483_si_003.cif
_cod_data_source_block cd235
_cod_database_code 1553256
_shelx_shelxl_version_number 2016/6
_shelx_space_group_comment
; 
The symmetry employed for this shelxl refinement is uniquely defined 
by the following loop, which should always be used as a source of 
symmetry information in preference to the above space-group names. 
They are only intended as comments. 
;
_shelx_estimated_absorpt_t_min 0.875
_shelx_estimated_absorpt_t_max 0.984

loop_
_space_group_symop_operation_xyz
'x, y, z'
'-x, -y, -z'

loop_
_atom_site_label
_atom_site_type_symbol
_atom_site_fract_x
_atom_site_fract_y
_atom_site_fract_z
_atom_site_U_iso_or_equiv
_atom_site_adp_type
_atom_site_occupancy
_atom_site_site_symmetry_order
_atom_site_calc_flag
_atom_site_refinement_flags_posn
_atom_site_refinement_flags_adp
F1 F 0.08541(14) 0.93671(9) 0.19094(7) 0.0350(2) Uani 1 1 d . .
O1 O 0.67386(15) 0.78525(10) 0.14935(8) 0.0283(3) Uani 1 1 d . .
O2 O 0.78756(16) 0.47953(11) -0.02746(8) 0.0328(3) Uani 1 1 d . .
N1 N 0.27253(18) 1.09460(12) 0.47229(10) 0.0270(3) Uani 1 1 d . .
N2 N 0.09358(17) 0.61137(12) 0.63263(9) 0.0237(3) Uani 1 1 d . .
N3 N 0.12418(17) 0.39197(11) 0.60449(9) 0.0237(3) Uani 1 1 d . .
N4 N 0.30421(17) 0.38211(12) 0.44719(9) 0.0234(3) Uani 1 1 d . .
H4A H 0.290(3) 0.293(2) 0.4555(15) 0.041(5) Uiso 1 1 d . .
N5 N 0.6816(2) 0.60035(13) -0.06495(10) 0.0307(3) Uani 1 1 d . .
C1 C 0.1337(2) 0.97055(15) 0.26273(12) 0.0275(3) Uani 1 1 d . .
C2 C 0.1803(2) 1.10448(15) 0.23866(12) 0.0293(3) Uani 1 1 d . .
H2B H 0.182030 1.166672 0.174441 0.035 Uiso 1 1 calc R U
C3 C 0.2233(2) 1.14344(14) 0.31019(12) 0.0282(3) Uani 1 1 d . .
H3B H 0.249110 1.235307 0.296717 0.034 Uiso 1 1 calc R U
C4 C 0.2296(2) 1.04888(14) 0.40347(11) 0.0250(3) Uani 1 1 d . .
C5 C 0.1917(2) 0.91048(14) 0.42395(11) 0.0231(3) Uani 1 1 d . .
C6 C 0.1340(2) 0.87527(14) 0.35144(11) 0.0247(3) Uani 1 1 d . .
H6A H 0.096431 0.786776 0.364894 0.030 Uiso 1 1 calc R U
C7 C 0.2816(2) 1.00540(15) 0.55850(12) 0.0275(3) Uani 1 1 d . .
H7A H 0.306851 1.037377 0.607159 0.033 Uiso 1 1 calc R U
C8 C 0.2565(2) 0.86542(15) 0.58361(11) 0.0258(3) Uani 1 1 d . .
H8A H 0.268371 0.805454 0.646782 0.031 Uiso 1 1 calc R U
C9 C 0.2147(2) 0.81581(14) 0.51625(11) 0.0230(3) Uani 1 1 d . .
C10 C 0.1945(2) 0.66623(14) 0.54279(10) 0.0219(3) Uani 1 1 d . .
C11 C 0.0647(2) 0.47783(14) 0.66015(11) 0.0229(3) Uani 1 1 d . .
C12 C 0.2280(2) 0.44775(14) 0.51710(11) 0.0221(3) Uani 1 1 d . .
C13 C 0.2760(2) 0.58517(14) 0.48092(11) 0.0219(3) Uani 1 1 d . .
C14 C 0.3928(2) 0.59995(13) 0.38474(11) 0.0219(3) Uani 1 1 d . .
C15 C 0.4876(2) 0.70593(14) 0.31383(11) 0.0237(3) Uani 1 1 d . .
H15 H 0.490909 0.788918 0.327704 0.028 Uiso 1 1 calc R U
C16 C 0.5761(2) 0.68866(14) 0.22348(11) 0.0241(3) Uani 1 1 d . .
C17 C 0.5710(2) 0.56570(14) 0.20107(11) 0.0242(3) Uani 1 1 d . .
C18 C 0.4883(2) 0.45711(14) 0.27388(11) 0.0244(3) Uani 1 1 d . .
H18 H 0.491002 0.372285 0.261234 0.029 Uiso 1 1 calc R U
C19 C 0.4014(2) 0.47327(14) 0.36563(11) 0.0226(3) Uani 1 1 d . .
C20 C 0.6464(2) 0.55626(14) 0.10019(11) 0.0258(3) Uani 1 1 d . .
C21 C 0.5997(2) 0.64401(15) 0.01108(12) 0.0291(3) Uani 1 1 d . .
C22 C 0.7626(2) 0.45613(15) 0.07096(11) 0.0275(3) Uani 1 1 d . .
C23 C -0.0432(2) 0.42023(15) 0.76208(11) 0.0275(3) Uani 1 1 d . .
H23A H -0.107881 0.345700 0.763334 0.041 Uiso 1 1 calc R U
H23B H -0.128859 0.492497 0.781394 0.041 Uiso 1 1 calc R U
H23C H 0.036312 0.384658 0.808478 0.041 Uiso 1 1 calc R U
C24 C 0.6966(2) 0.90436(16) 0.17191(13) 0.0354(4) Uani 1 1 d . .
H24A H 0.579905 0.954786 0.186910 0.053 Uiso 1 1 calc R U
H24B H 0.774247 0.963177 0.114977 0.053 Uiso 1 1 calc R U
H24C H 0.751152 0.877141 0.229375 0.053 Uiso 1 1 calc R U
C25 C 0.4722(3) 0.76946(16) -0.00316(13) 0.0358(4) Uani 1 1 d . .
H25A H 0.525382 0.845123 0.002807 0.054 Uiso 1 1 calc R U
H25B H 0.361118 0.751289 0.047351 0.054 Uiso 1 1 calc R U
H25C H 0.446130 0.794416 -0.069005 0.054 Uiso 1 1 calc R U
C26 C 0.8626(2) 0.33243(16) 0.12439(12) 0.0323(4) Uani 1 1 d . .
H26A H 0.791494 0.253599 0.145704 0.048 Uiso 1 1 calc R U
H26B H 0.886386 0.347691 0.182427 0.048 Uiso 1 1 calc R U
H26C H 0.976043 0.314169 0.080356 0.048 Uiso 1 1 calc R U

loop_
_atom_site_aniso_label
_atom_site_aniso_U_11
_atom_site_aniso_U_22
_atom_site_aniso_U_33
_atom_site_aniso_U_23
_atom_site_aniso_U_13
_atom_site_aniso_U_12
F1 0.0455(6) 0.0300(5) 0.0330(5) -0.0073(4) -0.0160(4) -0.0052(4)
O1 0.0329(6) 0.0203(5) 0.0297(6) -0.0065(4) -0.0014(5) -0.0074(4)
O2 0.0405(7) 0.0277(6) 0.0278(6) -0.0097(5) -0.0032(5) 0.0002(5)
N1 0.0281(7) 0.0175(6) 0.0364(7) -0.0128(5) -0.0032(6) -0.0010(5)
N2 0.0284(7) 0.0178(6) 0.0256(6) -0.0075(5) -0.0063(5) -0.0011(5)
N3 0.0296(7) 0.0169(6) 0.0252(6) -0.0077(5) -0.0057(5) -0.0014(5)
N4 0.0313(7) 0.0139(6) 0.0248(6) -0.0074(5) -0.0033(5) -0.0027(5)
N5 0.0396(8) 0.0240(6) 0.0261(7) -0.0053(5) -0.0061(6) -0.0025(5)
C1 0.0267(9) 0.0254(7) 0.0317(8) -0.0105(6) -0.0083(6) 0.0008(6)
C2 0.0297(9) 0.0210(7) 0.0319(8) -0.0026(6) -0.0055(7) 0.0000(6)
C3 0.0272(9) 0.0162(7) 0.0379(9) -0.0066(6) -0.0041(7) -0.0010(6)
C4 0.0236(8) 0.0174(7) 0.0339(8) -0.0115(6) -0.0021(6) -0.0001(5)
C5 0.0224(8) 0.0171(7) 0.0290(8) -0.0098(6) -0.0022(6) 0.0009(5)
C6 0.0253(8) 0.0177(7) 0.0311(8) -0.0083(6) -0.0053(6) -0.0008(5)
C7 0.0287(9) 0.0226(7) 0.0346(8) -0.0148(6) -0.0052(7) -0.0018(6)
C8 0.0284(8) 0.0206(7) 0.0289(8) -0.0102(6) -0.0044(6) -0.0009(6)
C9 0.0225(8) 0.0172(7) 0.0297(8) -0.0103(6) -0.0031(6) -0.0005(5)
C10 0.0250(8) 0.0170(7) 0.0248(7) -0.0069(5) -0.0072(6) -0.0008(5)
C11 0.0259(8) 0.0175(6) 0.0260(7) -0.0071(6) -0.0071(6) -0.0001(5)
C12 0.0266(8) 0.0164(6) 0.0250(7) -0.0078(5) -0.0076(6) 0.0006(5)
C13 0.0258(8) 0.0152(6) 0.0260(7) -0.0067(5) -0.0077(6) -0.0010(5)
C14 0.0251(8) 0.0162(6) 0.0259(7) -0.0074(6) -0.0081(6) 0.0008(5)
C15 0.0272(8) 0.0151(6) 0.0291(8) -0.0071(6) -0.0066(6) -0.0013(5)
C16 0.0260(8) 0.0167(7) 0.0275(7) -0.0044(6) -0.0054(6) -0.0016(5)
C17 0.0247(8) 0.0202(7) 0.0282(8) -0.0088(6) -0.0061(6) 0.0005(5)
C18 0.0286(8) 0.0171(6) 0.0283(7) -0.0087(6) -0.0064(6) -0.0001(5)
C19 0.0257(8) 0.0162(6) 0.0266(7) -0.0075(6) -0.0058(6) -0.0010(5)
C20 0.0286(9) 0.0211(7) 0.0277(8) -0.0080(6) -0.0049(6) -0.0031(6)
C21 0.0334(9) 0.0238(7) 0.0289(8) -0.0060(6) -0.0051(7) -0.0056(6)
C22 0.0315(9) 0.0241(7) 0.0267(8) -0.0090(6) -0.0036(6) -0.0034(6)
C23 0.0330(9) 0.0206(7) 0.0275(8) -0.0077(6) -0.0035(6) -0.0026(6)
C24 0.0402(10) 0.0212(7) 0.0422(9) -0.0102(7) 0.0001(8) -0.0081(7)
C25 0.0423(10) 0.0270(8) 0.0357(9) -0.0053(7) -0.0125(8) 0.0016(7)
C26 0.0361(10) 0.0255(8) 0.0337(8) -0.0109(7) -0.0056(7) 0.0029(6)

loop_
_atom_type_symbol
_atom_type_description
_atom_type_scat_dispersion_real
_atom_type_scat_dispersion_imag
_atom_type_scat_source
C C 0.0181 0.0091 'International Tables Vol C Tables 4.2.6.8 and 6.1.1.4'
H H 0.0000 0.0000 'International Tables Vol C Tables 4.2.6.8 and 6.1.1.4'
N N 0.0311 0.0180 'International Tables Vol C Tables 4.2.6.8 and 6.1.1.4'
O O 0.0492 0.0322 'International Tables Vol C Tables 4.2.6.8 and 6.1.1.4'
F F 0.0727 0.0534 'International Tables Vol C Tables 4.2.6.8 and 6.1.1.4'

loop_
_geom_angle_atom_site_label_1
_geom_angle_atom_site_label_2
_geom_angle_atom_site_label_3
_geom_angle
C16 O1 C24 116.75(12)
C22 O2 N5 108.13(11)
C7 N1 C4 117.62(12)
C10 N2 C11 118.64(12)
C12 N3 C11 113.94(12)
C12 N4 C19 108.62(11)
C12 N4 H4A 123.4(13)
C19 N4 H4A 127.9(13)
C21 N5 O2 106.04(12)
C6 C1 F1 119.26(13)
C6 C1 C2 124.14(14)
F1 C1 C2 116.60(13)
C3 C2 C1 118.14(14)
C3 C2 H2B 120.9
C1 C2 H2B 120.9
C2 C3 C4 120.68(13)
C2 C3 H3B 119.7
C4 C3 H3B 119.7
N1 C4 C3 117.86(13)
N1 C4 C5 122.27(14)
C3 C4 C5 119.87(14)
C6 C5 C9 123.91(13)
C6 C5 C4 118.34(13)
C9 C5 C4 117.76(13)
C1 C6 C5 118.50(13)
C1 C6 H6A 120.7
C5 C6 H6A 120.7
N1 C7 C8 124.25(14)
N1 C7 H7A 117.9
C8 C7 H7A 117.9
C9 C8 C7 119.68(14)
C9 C8 H8A 120.2
C7 C8 H8A 120.2
C8 C9 C5 118.14(13)
C8 C9 C10 118.98(13)
C5 C9 C10 122.87(12)
N2 C10 C13 120.76(12)
N2 C10 C9 115.47(12)
C13 C10 C9 123.75(13)
N3 C11 N2 126.13(14)
N3 C11 C23 117.19(12)
N2 C11 C23 116.67(12)
N3 C12 N4 125.15(12)
N3 C12 C13 125.57(13)
N4 C12 C13 109.27(13)
C10 C13 C12 114.65(13)
C10 C13 C14 138.66(13)
C12 C13 C14 106.60(12)
C15 C14 C19 119.45(13)
C15 C14 C13 134.67(13)
C19 C14 C13 105.88(12)
C16 C15 C14 119.20(13)
C16 C15 H15 120.4
C14 C15 H15 120.4
O1 C16 C15 123.91(12)
O1 C16 C17 114.93(13)
C15 C16 C17 121.16(14)
C18 C17 C16 119.45(13)
C18 C17 C20 120.31(13)
C16 C17 C20 120.19(13)
C17 C18 C19 119.40(13)
C17 C18 H18 120.3
C19 C18 H18 120.3
N4 C19 C18 129.46(12)
N4 C19 C14 109.52(12)
C18 C19 C14 120.90(14)
C22 C20 C21 103.91(13)
C22 C20 C17 128.61(14)
C21 C20 C17 127.22(13)
N5 C21 C20 111.60(14)
N5 C21 C25 119.59(14)
C20 C21 C25 128.78(14)
O2 C22 C20 110.31(13)
O2 C22 C26 116.35(13)
C20 C22 C26 133.34(14)
C11 C23 H23A 109.5
C11 C23 H23B 109.5
H23A C23 H23B 109.5
C11 C23 H23C 109.5
H23A C23 H23C 109.5
H23B C23 H23C 109.5
O1 C24 H24A 109.5
O1 C24 H24B 109.5
H24A C24 H24B 109.5
O1 C24 H24C 109.5
H24A C24 H24C 109.5
H24B C24 H24C 109.5
C21 C25 H25A 109.5
C21 C25 H25B 109.5
H25A C25 H25B 109.5
C21 C25 H25C 109.5
H25A C25 H25C 109.5
H25B C25 H25C 109.5
C22 C26 H26A 109.5
C22 C26 H26B 109.5
H26A C26 H26B 109.5
C22 C26 H26C 109.5
H26A C26 H26C 109.5
H26B C26 H26C 109.5

loop_
_geom_bond_atom_site_label_1
_geom_bond_atom_site_label_2
_geom_bond_distance
F1 C1 1.3623(17)
O1 C16 1.3682(18)
O1 C24 1.4228(18)
O2 C22 1.3488(19)
O2 N5 1.4128(17)
N1 C7 1.312(2)
N1 C4 1.3735(19)
N2 C10 1.340(2)
N2 C11 1.3469(18)
N3 C12 1.327(2)
N3 C11 1.3451(18)
N4 C12 1.3667(18)
N4 C19 1.386(2)
N4 H4A 0.91(2)
N5 C21 1.310(2)
C1 C6 1.353(2)
C1 C2 1.399(2)
C2 C3 1.368(2)
C2 H2B 0.9500
C3 C4 1.406(2)
C3 H3B 0.9500
C4 C5 1.4283(19)
C5 C6 1.419(2)
C5 C9 1.424(2)
C6 H6A 0.9500
C7 C8 1.407(2)
C7 H7A 0.9500
C8 C9 1.376(2)
C8 H8A 0.9500
C9 C10 1.4925(19)
C10 C13 1.3963(19)
C11 C23 1.492(2)
C12 C13 1.422(2)
C13 C14 1.441(2)
C14 C15 1.397(2)
C14 C19 1.4144(18)
C15 C16 1.378(2)
C15 H15 0.9500
C16 C17 1.4218(19)
C17 C18 1.384(2)
C17 C20 1.471(2)
C18 C19 1.390(2)
C18 H18 0.9500
C20 C22 1.362(2)
C20 C21 1.424(2)
C21 C25 1.491(2)
C22 C26 1.482(2)
C23 H23A 0.9800
C23 H23B 0.9800
C23 H23C 0.9800
C24 H24A 0.9800
C24 H24B 0.9800
C24 H24C 0.9800
C25 H25A 0.9800
C25 H25B 0.9800
C25 H25C 0.9800
C26 H26A 0.9800
C26 H26B 0.9800
C26 H26C 0.9800

loop_
_geom_hbond_atom_site_label_D
_geom_hbond_atom_site_label_H
_geom_hbond_atom_site_label_A
_geom_hbond_distance_DH
_geom_hbond_distance_HA
_geom_hbond_distance_DA
_geom_hbond_angle_DHA
_geom_hbond_site_symmetry_A
N4 H4A N1 0.91(2) 2.01(2) 2.9199(17) 177.1(19) 1_545

loop_
_geom_torsion_atom_site_label_1
_geom_torsion_atom_site_label_2
_geom_torsion_atom_site_label_3
_geom_torsion_atom_site_label_4
_geom_torsion
C22 O2 N5 C21 0.36(17)
C6 C1 C2 C3 -2.3(2)
F1 C1 C2 C3 177.71(14)
C1 C2 C3 C4 3.4(2)
C7 N1 C4 C3 -178.72(14)
C7 N1 C4 C5 1.4(2)
C2 C3 C4 N1 -179.59(14)
C2 C3 C4 C5 0.3(2)
N1 C4 C5 C6 174.77(14)
C3 C4 C5 C6 -5.1(2)
N1 C4 C5 C9 -5.4(2)
C3 C4 C5 C9 174.75(14)
F1 C1 C6 C5 177.43(13)
C2 C1 C6 C5 -2.6(2)
C9 C5 C6 C1 -173.68(14)
C4 C5 C6 C1 6.1(2)
C4 N1 C7 C8 2.3(2)
N1 C7 C8 C9 -1.9(2)
C7 C8 C9 C5 -2.3(2)
C7 C8 C9 C10 177.96(14)
C6 C5 C9 C8 -174.53(14)
C4 C5 C9 C8 5.7(2)
C6 C5 C9 C10 5.2(2)
C4 C5 C9 C10 -174.64(13)
C11 N2 C10 C13 -3.3(2)
C11 N2 C10 C9 177.78(12)
C8 C9 C10 N2 47.23(19)
C5 C9 C10 N2 -132.47(15)
C8 C9 C10 C13 -131.60(15)
C5 C9 C10 C13 48.7(2)
C12 N3 C11 N2 3.8(2)
C12 N3 C11 C23 -176.13(13)
C10 N2 C11 N3 -1.9(2)
C10 N2 C11 C23 177.95(13)
C11 N3 C12 N4 -179.70(13)
C11 N3 C12 C13 -0.5(2)
C19 N4 C12 N3 179.33(14)
C19 N4 C12 C13 -0.03(16)
N2 C10 C13 C12 6.0(2)
C9 C10 C13 C12 -175.24(13)
N2 C10 C13 C14 -178.14(16)
C9 C10 C13 C14 0.6(3)
N3 C12 C13 C10 -4.2(2)
N4 C12 C13 C10 175.19(12)
N3 C12 C13 C14 178.68(13)
N4 C12 C13 C14 -1.97(16)
C10 C13 C14 C15 6.2(3)
C12 C13 C14 C15 -177.73(16)
C10 C13 C14 C19 -172.96(17)
C12 C13 C14 C19 3.13(15)
C19 C14 C15 C16 5.1(2)
C13 C14 C15 C16 -173.98(15)
C24 O1 C16 C15 5.8(2)
C24 O1 C16 C17 -174.21(13)
C14 C15 C16 O1 -179.38(13)
C14 C15 C16 C17 0.6(2)
O1 C16 C17 C18 174.62(13)
C15 C16 C17 C18 -5.4(2)
O1 C16 C17 C20 -8.0(2)
C15 C16 C17 C20 172.02(14)
C16 C17 C18 C19 4.3(2)
C20 C17 C18 C19 -173.16(13)
C12 N4 C19 C18 -173.82(15)
C12 N4 C19 C14 2.08(16)
C17 C18 C19 N4 176.96(14)
C17 C18 C19 C14 1.5(2)
C15 C14 C19 N4 177.47(13)
C13 C14 C19 N4 -3.24(16)
C15 C14 C19 C18 -6.2(2)
C13 C14 C19 C18 173.08(13)
C18 C17 C20 C22 -52.1(2)
C16 C17 C20 C22 130.48(17)
C18 C17 C20 C21 121.04(17)
C16 C17 C20 C21 -56.4(2)
O2 N5 C21 C20 -0.09(18)
O2 N5 C21 C25 -178.41(14)
C22 C20 C21 N5 -0.21(19)
C17 C20 C21 N5 -174.71(15)
C22 C20 C21 C25 177.91(17)
C17 C20 C21 C25 3.4(3)
N5 O2 C22 C20 -0.52(18)
N5 O2 C22 C26 179.71(13)
C21 C20 C22 O2 0.45(18)
C17 C20 C22 O2 174.83(15)
C21 C20 C22 C26 -179.84(18)
C17 C20 C22 C26 -5.5(3)
